data_7247486
loop_
_publ_author_name
'Li, Jiayu'
'Guo, Zipeng'
'Zhang, Xiaofeng'
'Meng, Xiaoli'
'Dai, Zhenyang'
'Gao, Meiyun'
'Guo, Shuo'
'Tang, Pingping'

_publ_section_title
;
 Light-induced aryldifluoromethyl-sulfonylation/thioetherification of
 alkenes using arenethiolates as a photoreductant and sulfur source
;
_journal_issue 22
_journal_name_full 'Green Chemistry'
_journal_page_first 9292
_journal_page_last 9300
_journal_paper_doi 10.1039/D3GC03471B
_journal_volume 25
_journal_year 2023
_chemical_formula_moiety '0.12(C28 H24 F2 O4 S)'
_chemical_formula_sum 'C H F O S'
_chemical_formula_weight 80.08
_space_group_crystal_system monoclinic
_space_group_IT_number 14
_space_group_name_Hall '-P 2ybc'
_space_group_name_H-M_alt 'P 1 21/c 1'
_atom_sites_solution_hydrogens geom
_atom_sites_solution_primary dual
_audit_creation_date 2023-04-27
_audit_creation_method
;
Olex2 1.2
(compiled 2018.05.29 svn.r3508 for OlexSys, GUI svn.r5506)
;
_audit_update_record
;
2023-05-30 deposited with the CCDC.	2023-10-09 downloaded from the CCDC.
;
_cell_angle_alpha 90
_cell_angle_beta 105.204(2)
_cell_angle_gamma 90
_cell_formula_units_Z 34
_cell_length_a 15.0930(6)
_cell_length_b 8.0955(3)
_cell_length_c 20.7666(7)
_cell_measurement_reflns_used 6117
_cell_measurement_temperature 296(2)
_cell_measurement_theta_max 26.82
_cell_measurement_theta_min 2.71
_cell_volume 2448.56(16)
_computing_cell_refinement 'SAINT V8.38A (?, 2016)'
_computing_data_reduction 'SAINT V8.38A (?, 2016)'
_computing_molecular_graphics 'Olex2 (Dolomanov et al., 2009)'
_computing_publication_material 'Olex2 (Dolomanov et al., 2009)'
_computing_structure_refinement 'ShelXL (Sheldrick, 2015)'
_computing_structure_solution 'ShelXT (Sheldrick, 2015)'
_diffrn_ambient_temperature 296.15
_diffrn_measured_fraction_theta_full 1.000
_diffrn_measured_fraction_theta_max 0.998
_diffrn_measurement_device_type 'Bruker APEX-II CCD'
_diffrn_measurement_method '\f and \w scans'
_diffrn_radiation_type MoK\a
_diffrn_radiation_wavelength 0.71073
_diffrn_reflns_av_R_equivalents 0.0281
_diffrn_reflns_av_unetI/netI 0.0287
_diffrn_reflns_Laue_measured_fraction_full 1.000
_diffrn_reflns_Laue_measured_fraction_max 0.998
_diffrn_reflns_limit_h_max 20
_diffrn_reflns_limit_h_min -20
_diffrn_reflns_limit_k_max 10
_diffrn_reflns_limit_k_min -10
_diffrn_reflns_limit_l_max 27
_diffrn_reflns_limit_l_min -27
_diffrn_reflns_number 23539
_diffrn_reflns_point_group_measured_fraction_full 1.000
_diffrn_reflns_point_group_measured_fraction_max 0.998
_diffrn_reflns_theta_full 25.242
_diffrn_reflns_theta_max 28.314
_diffrn_reflns_theta_min 1.398
_diffrn_standards_number 0
_exptl_absorpt_coefficient_mu 0.872
_exptl_absorpt_correction_T_max 0.7457
_exptl_absorpt_correction_T_min 0.6871
_exptl_absorpt_correction_type none
_exptl_absorpt_process_details
;
SADABS-2016/2 (Bruker,2016/2) was used for absorption correction.
wR2(int) was 0.0502 before and 0.0410 after correction.
The Ratio of minimum to maximum transmission is 0.9214.
The \l/2 correction factor is Not present.
;
_exptl_crystal_density_diffrn 1.846
_exptl_crystal_F_000 1360
_refine_diff_density_max 0.306
_refine_diff_density_min -0.268
_refine_diff_density_rms 0.045
_refine_ls_extinction_method none
_refine_ls_goodness_of_fit_ref 1.042
_refine_ls_hydrogen_treatment constr
_refine_ls_matrix_type full
_refine_ls_number_parameters 317
_refine_ls_number_reflns 6091
_refine_ls_number_restraints 0
_refine_ls_restrained_S_all 1.042
_refine_ls_R_factor_all 0.0705
_refine_ls_R_factor_gt 0.0443
_refine_ls_shift/su_max 0.001
_refine_ls_shift/su_mean 0.000
_refine_ls_structure_factor_coef Fsqd
_refine_ls_weighting_details 'w=1/[\s^2^(Fo^2^)+(0.0676P)^2^+0.3339P] where P=(Fo^2^+2Fc^2^)/3'
_refine_ls_weighting_scheme calc
_refine_ls_wR_factor_gt 0.1176
_refine_ls_wR_factor_ref 0.1329
_reflns_Friedel_coverage 0.000
_reflns_number_gt 4272
_reflns_number_total 6091
_reflns_threshold_expression 'I > 2\s(I)'
_cod_data_source_file d3gc03471b2.cif
_cod_data_source_block 111
_cod_depositor_comments 'Adding full bibliography for 7247486.cif.'
_cod_database_code 7247486
_shelx_shelxl_version_number 2014/7
_shelx_space_group_comment
;
The symmetry employed for this shelxl refinement is uniquely defined
by the following loop, which should always be used as a source of
symmetry information in preference to the above space-group names.
They are only intended as comments.
;
_olex2_refinement_description
;
1. Fixed Uiso
 At 1.2 times of:
  All C(H) groups, All C(H,H) groups
 At 1.5 times of:
  All C(H,H,H) groups
2.a Ternary CH refined with riding coordinates:
 C13(H13)
2.b Secondary CH2 refined with riding coordinates:
 C14(H14A,H14B)
2.c Aromatic/amide H refined with riding coordinates:
 C11(H11), C9(H9), C21(H21), C12(H12), C17(H17), C28(H28), C5(H5), C8(H8),
 C19(H19), C24(H24), C18(H18), C3(H3), C27(H27), C26(H26), C25(H25), C6(H6),
 C2(H2), C1(H1)
2.d Idealised Me refined as rotating group:
 C22(H22A,H22B,H22C)
;
_olex2_submission_special_instructions 'No special instructions were received'

loop_
_space_group_symop_operation_xyz
'x, y, z'
'-x, y+1/2, -z+1/2'
'-x, -y, -z'
'x, -y-1/2, z-1/2'

loop_
_atom_site_label
_atom_site_type_symbol
_atom_site_fract_x
_atom_site_fract_y
_atom_site_fract_z
_atom_site_U_iso_or_equiv
_atom_site_adp_type
_atom_site_occupancy
_atom_site_site_symmetry_order
_atom_site_calc_flag
_atom_site_refinement_flags_posn
_atom_site_refinement_flags_adp
_atom_site_refinement_flags_occupancy
_atom_site_disorder_assembly
_atom_site_disorder_group
S1 S 0.95282(3) 0.52716(6) 0.64929(2) 0.03816(13) Uani 1 1 d . . . . .
F1 F 0.77390(8) 0.36905(15) 0.79228(6) 0.0625(3) Uani 1 1 d . . . . .
F2 F 0.84646(8) 0.56536(18) 0.85682(5) 0.0699(4) Uani 1 1 d . . . . .
O2 O 0.97083(9) 0.70173(16) 0.65279(6) 0.0514(3) Uani 1 1 d . . . . .
O1 O 1.02496(8) 0.41780(17) 0.68343(6) 0.0504(3) Uani 1 1 d . . . . .
O3 O 0.72018(12) -0.14305(18) 0.59075(8) 0.0794(5) Uani 1 1 d . . . . .
O4 O 0.49498(10) 0.6219(2) 0.66470(9) 0.0795(5) Uani 1 1 d . . . . .
C10 C 0.81385(11) 0.3235(2) 0.66009(8) 0.0370(4) Uani 1 1 d . . . . .
C13 C 0.85288(10) 0.4920(2) 0.68139(7) 0.0361(4) Uani 1 1 d . . . . .
H13 H 0.8062 0.5746 0.6616 0.043 Uiso 1 1 calc R . . . .
C16 C 0.72991(12) 0.6437(2) 0.76288(8) 0.0432(4) Uani 1 1 d . . . . .
C23 C 0.91526(11) 0.4665(2) 0.56489(8) 0.0422(4) Uani 1 1 d . . . . .
C11 C 0.86001(11) 0.1801(2) 0.68623(8) 0.0442(4) Uani 1 1 d . . . . .
H11 H 0.9128 0.1879 0.7213 0.053 Uiso 1 1 calc R . . . .
C9 C 0.73318(12) 0.3084(2) 0.60957(9) 0.0472(4) Uani 1 1 d . . . . .
H9 H 0.7009 0.4029 0.5918 0.057 Uiso 1 1 calc R . . . .
C21 C 0.64582(12) 0.5856(3) 0.72625(9) 0.0474(4) Uani 1 1 d . . . . .
H21 H 0.6371 0.4728 0.7186 0.057 Uiso 1 1 calc R . . . .
C4 C 0.66687(13) -0.1698(2) 0.52633(9) 0.0484(4) Uani 1 1 d . . . . .
C14 C 0.88519(11) 0.5243(2) 0.75701(8) 0.0416(4) Uani 1 1 d . . . . .
H14A H 0.9287 0.4392 0.7775 0.050 Uiso 1 1 calc R . . . .
H14B H 0.9169 0.6296 0.7645 0.050 Uiso 1 1 calc R . . . .
C15 C 0.80760(12) 0.5267(2) 0.79061(8) 0.0468(4) Uani 1 1 d . . . . .
C20 C 0.57433(13) 0.6943(3) 0.70087(9) 0.0535(5) Uani 1 1 d . . . . .
C12 C 0.82948(13) 0.0272(2) 0.66154(9) 0.0508(5) Uani 1 1 d . . . . .
H12 H 0.8623 -0.0673 0.6787 0.061 Uiso 1 1 calc R . . . .
C17 C 0.74276(14) 0.8121(3) 0.77354(10) 0.0540(5) Uani 1 1 d . . . . .
H17 H 0.7995 0.8526 0.7976 0.065 Uiso 1 1 calc R . . . .
C28 C 0.86237(14) 0.5736(3) 0.51934(9) 0.0594(5) Uani 1 1 d . . . . .
H28 H 0.8486 0.6781 0.5327 0.071 Uiso 1 1 calc R . . . .
C7 C 0.74913(14) 0.0154(2) 0.61073(10) 0.0534(5) Uani 1 1 d . . . . .
C5 C 0.59363(14) -0.2723(3) 0.51974(11) 0.0614(5) Uani 1 1 d . . . . .
H5 H 0.5780 -0.3137 0.5571 0.074 Uiso 1 1 calc R . . . .
C8 C 0.70012(14) 0.1548(3) 0.58534(10) 0.0584(5) Uani 1 1 d . . . . .
H8 H 0.6453 0.1459 0.5522 0.070 Uiso 1 1 calc R . . . .
C19 C 0.58651(15) 0.8613(3) 0.71239(11) 0.0624(6) Uani 1 1 d . . . . .
H19 H 0.5383 0.9345 0.6961 0.075 Uiso 1 1 calc R . . . .
C24 C 0.93720(14) 0.3119(3) 0.54622(10) 0.0611(5) Uani 1 1 d . . . . .
H24 H 0.9731 0.2400 0.5773 0.073 Uiso 1 1 calc R . . . .
C18 C 0.67118(16) 0.9187(3) 0.74838(11) 0.0640(6) Uani 1 1 d . . . . .
H18 H 0.6799 1.0315 0.7557 0.077 Uiso 1 1 calc R . . . .
C3 C 0.68911(15) -0.1067(3) 0.47131(12) 0.0656(6) Uani 1 1 d . . . . .
H3 H 0.7389 -0.0358 0.4761 0.079 Uiso 1 1 calc R . . . .
C27 C 0.82991(17) 0.5252(4) 0.45387(10) 0.0797(8) Uani 1 1 d . . . . .
H27 H 0.7934 0.5964 0.4228 0.096 Uiso 1 1 calc R . . . .
C26 C 0.85146(17) 0.3725(4) 0.43467(11) 0.0832(8) Uani 1 1 d . . . . .
H26 H 0.8298 0.3406 0.3903 0.100 Uiso 1 1 calc R . . . .
C25 C 0.90416(18) 0.2660(4) 0.47947(13) 0.0796(8) Uani 1 1 d . . . . .
H25 H 0.9182 0.1624 0.4655 0.095 Uiso 1 1 calc R . . . .
C6 C 0.54268(18) -0.3134(4) 0.45565(16) 0.0899(9) Uani 1 1 d . . . . .
H6 H 0.4927 -0.3841 0.4501 0.108 Uiso 1 1 calc R . . . .
C2 C 0.6370(2) -0.1497(3) 0.40921(12) 0.0803(8) Uani 1 1 d . . . . .
H2 H 0.6518 -0.1074 0.3717 0.096 Uiso 1 1 calc R . . . .
C1 C 0.5649(2) -0.2520(4) 0.40146(13) 0.0925(9) Uani 1 1 d . . . . .
H1 H 0.5304 -0.2805 0.3589 0.111 Uiso 1 1 calc R . . . .
C22 C 0.41901(17) 0.7243(4) 0.63544(17) 0.1019(10) Uani 1 1 d . . . . .
H22A H 0.4364 0.8028 0.6063 0.153 Uiso 1 1 calc GR . . . .
H22B H 0.3998 0.7819 0.6699 0.153 Uiso 1 1 calc GR . . . .
H22C H 0.3693 0.6576 0.6103 0.153 Uiso 1 1 calc GR . . . .

loop_
_atom_site_aniso_label
_atom_site_aniso_U_11
_atom_site_aniso_U_22
_atom_site_aniso_U_33
_atom_site_aniso_U_23
_atom_site_aniso_U_13
_atom_site_aniso_U_12
S1 0.0371(2) 0.0403(2) 0.0344(2) -0.00427(18) 0.00467(15) -0.00215(18)
F1 0.0673(7) 0.0554(7) 0.0671(7) 0.0208(6) 0.0220(6) 0.0001(6)
F2 0.0760(8) 0.1002(10) 0.0305(5) 0.0007(6) 0.0087(5) 0.0124(7)
O2 0.0592(8) 0.0441(8) 0.0502(7) -0.0067(6) 0.0132(6) -0.0121(6)
O1 0.0366(6) 0.0597(8) 0.0497(7) 0.0014(6) 0.0021(5) 0.0060(6)
O3 0.1136(13) 0.0426(8) 0.0593(9) 0.0026(7) -0.0175(8) -0.0226(9)
O4 0.0522(8) 0.0764(12) 0.0967(12) -0.0057(9) -0.0042(8) 0.0006(8)
C10 0.0358(8) 0.0374(9) 0.0350(8) -0.0005(7) 0.0043(6) -0.0013(7)
C13 0.0342(7) 0.0380(9) 0.0332(7) -0.0009(7) 0.0036(6) 0.0024(7)
C16 0.0505(9) 0.0481(11) 0.0347(8) -0.0022(8) 0.0179(7) -0.0005(8)
C23 0.0394(8) 0.0511(10) 0.0359(8) -0.0077(8) 0.0094(7) -0.0044(8)
C11 0.0422(9) 0.0416(10) 0.0416(9) 0.0045(8) -0.0016(7) -0.0011(8)
C9 0.0457(9) 0.0400(10) 0.0472(9) 0.0016(8) -0.0035(7) 0.0030(8)
C21 0.0523(10) 0.0465(11) 0.0440(9) -0.0031(8) 0.0134(8) -0.0020(9)
C4 0.0542(10) 0.0375(10) 0.0487(10) -0.0042(8) 0.0052(8) -0.0044(8)
C14 0.0418(8) 0.0441(10) 0.0352(8) -0.0013(8) 0.0037(7) 0.0009(8)
C15 0.0530(10) 0.0529(11) 0.0329(8) 0.0020(8) 0.0085(7) 0.0002(9)
C20 0.0492(10) 0.0609(13) 0.0503(10) -0.0037(10) 0.0128(8) 0.0007(10)
C12 0.0594(11) 0.0381(10) 0.0471(10) 0.0063(9) 0.0001(8) -0.0001(9)
C17 0.0547(11) 0.0549(13) 0.0532(11) -0.0069(10) 0.0154(9) -0.0049(10)
C28 0.0661(12) 0.0680(14) 0.0411(10) -0.0004(10) 0.0087(9) 0.0039(11)
C7 0.0659(12) 0.0361(10) 0.0489(10) 0.0000(9) -0.0013(9) -0.0111(9)
C5 0.0618(12) 0.0594(13) 0.0634(12) 0.0037(11) 0.0170(10) -0.0115(11)
C8 0.0527(11) 0.0526(12) 0.0545(11) -0.0012(10) -0.0135(9) -0.0080(10)
C19 0.0610(12) 0.0582(14) 0.0693(13) 0.0005(11) 0.0196(10) 0.0142(11)
C24 0.0614(12) 0.0630(14) 0.0588(12) -0.0176(11) 0.0157(10) 0.0014(11)
C18 0.0739(14) 0.0468(12) 0.0730(14) -0.0096(11) 0.0220(11) -0.0001(11)
C3 0.0603(12) 0.0691(15) 0.0704(14) 0.0086(12) 0.0227(11) -0.0061(11)
C27 0.0818(16) 0.112(2) 0.0382(10) -0.0031(13) 0.0035(10) 0.0020(16)
C26 0.0725(15) 0.130(3) 0.0452(12) -0.0307(15) 0.0132(11) -0.0206(16)
C25 0.0825(16) 0.0909(19) 0.0694(15) -0.0410(15) 0.0270(13) -0.0102(15)
C6 0.0712(16) 0.0742(18) 0.105(2) -0.0022(16) -0.0108(14) -0.0285(14)
C2 0.118(2) 0.0778(18) 0.0531(13) 0.0011(13) 0.0369(14) 0.0228(17)
C1 0.131(3) 0.0652(17) 0.0587(15) -0.0122(14) -0.0148(15) -0.0021(17)
C22 0.0511(13) 0.116(3) 0.124(2) -0.004(2) -0.0024(14) 0.0160(15)

loop_
_atom_type_symbol
_atom_type_description
_atom_type_scat_dispersion_real
_atom_type_scat_dispersion_imag
_atom_type_scat_source
C C 0.0033 0.0016 'International Tables Vol C Tables 4.2.6.8 and 6.1.1.4'
H H 0.0000 0.0000 'International Tables Vol C Tables 4.2.6.8 and 6.1.1.4'
O O 0.0106 0.0060 'International Tables Vol C Tables 4.2.6.8 and 6.1.1.4'
F F 0.0171 0.0103 'International Tables Vol C Tables 4.2.6.8 and 6.1.1.4'
S S 0.1246 0.1234 'International Tables Vol C Tables 4.2.6.8 and 6.1.1.4'

loop_
_geom_angle_atom_site_label_1
_geom_angle_atom_site_label_2
_geom_angle_atom_site_label_3
_geom_angle
_geom_angle_site_symmetry_1
_geom_angle_site_symmetry_3
_geom_angle_publ_flag
O2 S1 O1 118.15(8) . . ?
O2 S1 C13 107.37(8) . . ?
O2 S1 C23 109.33(8) . . ?
O1 S1 C13 108.39(8) . . ?
O1 S1 C23 108.85(8) . . ?
C23 S1 C13 103.80(7) . . ?
C7 O3 C4 119.50(15) . . ?
C20 O4 C22 118.6(2) . . ?
C11 C10 C13 121.65(14) . . ?
C9 C10 C13 119.97(15) . . ?
C9 C10 C11 118.22(16) . . ?
S1 C13 H13 108.2 . . ?
C10 C13 S1 109.35(11) . . ?
C10 C13 H13 108.2 . . ?
C10 C13 C14 116.65(14) . . ?
C14 C13 S1 105.97(10) . . ?
C14 C13 H13 108.2 . . ?
C21 C16 C15 120.62(17) . . ?
C21 C16 C17 119.56(18) . . ?
C17 C16 C15 119.81(17) . . ?
C28 C23 S1 119.06(15) . . ?
C28 C23 C24 121.29(18) . . ?
C24 C23 S1 119.63(15) . . ?
C10 C11 H11 119.2 . . ?
C12 C11 C10 121.51(15) . . ?
C12 C11 H11 119.2 . . ?
C10 C9 H9 119.5 . . ?
C8 C9 C10 120.96(17) . . ?
C8 C9 H9 119.5 . . ?
C16 C21 H21 119.8 . . ?
C16 C21 C20 120.31(19) . . ?
C20 C21 H21 119.8 . . ?
C5 C4 O3 116.32(18) . . ?
C5 C4 C3 120.90(19) . . ?
C3 C4 O3 122.64(18) . . ?
C13 C14 H14A 108.9 . . ?
C13 C14 H14B 108.9 . . ?
H14A C14 H14B 107.7 . . ?
C15 C14 C13 113.34(13) . . ?
C15 C14 H14A 108.9 . . ?
C15 C14 H14B 108.9 . . ?
F1 C15 F2 104.36(14) . . ?
F1 C15 C16 109.77(15) . . ?
F1 C15 C14 109.61(15) . . ?
F2 C15 C16 108.90(15) . . ?
F2 C15 C14 106.49(14) . . ?
C16 C15 C14 116.93(14) . . ?
O4 C20 C21 114.78(19) . . ?
O4 C20 C19 125.0(2) . . ?
C19 C20 C21 120.19(19) . . ?
C11 C12 H12 120.4 . . ?
C11 C12 C7 119.20(18) . . ?
C7 C12 H12 120.4 . . ?
C16 C17 H17 120.2 . . ?
C18 C17 C16 119.57(19) . . ?
C18 C17 H17 120.2 . . ?
C23 C28 H28 120.2 . . ?
C23 C28 C27 119.5(2) . . ?
C27 C28 H28 120.2 . . ?
O3 C7 C12 115.91(18) . . ?
C8 C7 O3 123.35(17) . . ?
C8 C7 C12 120.64(18) . . ?
C4 C5 H5 120.9 . . ?
C4 C5 C6 118.2(2) . . ?
C6 C5 H5 120.9 . . ?
C9 C8 H8 120.3 . . ?
C7 C8 C9 119.41(17) . . ?
C7 C8 H8 120.3 . . ?
C20 C19 H19 120.4 . . ?
C20 C19 C18 119.1(2) . . ?
C18 C19 H19 120.4 . . ?
C23 C24 H24 120.9 . . ?
C23 C24 C25 118.2(2) . . ?
C25 C24 H24 120.9 . . ?
C17 C18 C19 121.2(2) . . ?
C17 C18 H18 119.4 . . ?
C19 C18 H18 119.4 . . ?
C4 C3 H3 120.5 . . ?
C2 C3 C4 119.0(2) . . ?
C2 C3 H3 120.5 . . ?
C28 C27 H27 120.1 . . ?
C26 C27 C28 119.8(2) . . ?
C26 C27 H27 120.1 . . ?
C27 C26 H26 119.5 . . ?
C25 C26 C27 121.0(2) . . ?
C25 C26 H26 119.5 . . ?
C24 C25 H25 119.9 . . ?
C26 C25 C24 120.2(2) . . ?
C26 C25 H25 119.9 . . ?
C5 C6 H6 119.6 . . ?
C1 C6 C5 120.9(2) . . ?
C1 C6 H6 119.6 . . ?
C3 C2 H2 119.4 . . ?
C1 C2 C3 121.1(2) . . ?
C1 C2 H2 119.4 . . ?
C6 C1 H1 120.1 . . ?
C2 C1 C6 119.8(2) . . ?
C2 C1 H1 120.1 . . ?
O4 C22 H22A 109.5 . . ?
O4 C22 H22B 109.5 . . ?
O4 C22 H22C 109.5 . . ?
H22A C22 H22B 109.5 . . ?
H22A C22 H22C 109.5 . . ?
H22B C22 H22C 109.5 . . ?

loop_
_geom_bond_atom_site_label_1
_geom_bond_atom_site_label_2
_geom_bond_distance
_geom_bond_site_symmetry_2
_geom_bond_publ_flag
S1 O2 1.4374(14) . ?
S1 O1 1.4378(13) . ?
S1 C13 1.8244(16) . ?
S1 C23 1.7644(17) . ?
F1 C15 1.378(2) . ?
F2 C15 1.382(2) . ?
O3 C4 1.386(2) . ?
O3 C7 1.383(2) . ?
O4 C20 1.368(2) . ?
O4 C22 1.416(3) . ?
C10 C13 1.506(2) . ?
C10 C11 1.389(2) . ?
C10 C9 1.388(2) . ?
C13 H13 0.9800 . ?
C13 C14 1.540(2) . ?
C16 C21 1.380(2) . ?
C16 C15 1.500(3) . ?
C16 C17 1.386(3) . ?
C23 C28 1.374(3) . ?
C23 C24 1.376(3) . ?
C11 H11 0.9300 . ?
C11 C12 1.372(3) . ?
C9 H9 0.9300 . ?
C9 C8 1.384(3) . ?
C21 H21 0.9300 . ?
C21 C20 1.385(3) . ?
C4 C5 1.360(3) . ?
C4 C3 1.371(3) . ?
C14 H14A 0.9700 . ?
C14 H14B 0.9700 . ?
C14 C15 1.512(2) . ?
C20 C19 1.377(3) . ?
C12 H12 0.9300 . ?
C12 C7 1.386(3) . ?
C17 H17 0.9300 . ?
C17 C18 1.374(3) . ?
C28 H28 0.9300 . ?
C28 C27 1.376(3) . ?
C7 C8 1.376(3) . ?
C5 H5 0.9300 . ?
C5 C6 1.392(3) . ?
C8 H8 0.9300 . ?
C19 H19 0.9300 . ?
C19 C18 1.381(3) . ?
C24 H24 0.9300 . ?
C24 C25 1.395(3) . ?
C18 H18 0.9300 . ?
C3 H3 0.9300 . ?
C3 C2 1.368(3) . ?
C27 H27 0.9300 . ?
C27 C26 1.365(4) . ?
C26 H26 0.9300 . ?
C26 C25 1.361(4) . ?
C25 H25 0.9300 . ?
C6 H6 0.9300 . ?
C6 C1 1.351(4) . ?
C2 H2 0.9300 . ?
C2 C1 1.343(4) . ?
C1 H1 0.9300 . ?
C22 H22A 0.9600 . ?
C22 H22B 0.9600 . ?
C22 H22C 0.9600 . ?
